data_4316880
loop_
_publ_author_name
'Chelsea L. Mandell'
'Shannon S. Kleinbach'
'William G. Dougherty'
'W. Scott Kassel'
'Chip Nataro'

_publ_section_title
;
 Electrochemistry of 1,1'-Bis(2,4-dialkylphosphetanyl)ferrocene and
 1,1'-Bis(2,5-dialkylphospholanyl)ferrocene Ligands: Free Phosphines,
 Metal Complexes, and Chalcogenides
;
_journal_name_full 'Inorganic Chemistry'
_journal_page_first 9718
_journal_page_last 9727
_journal_paper_doi 10.1021/ic1016164
_journal_volume 49
_journal_year 2010
_chemical_absolute_configuration syn
_chemical_formula_sum 'C24 H36 Cl2 Fe P2 Pt'
_chemical_formula_weight 708.31
_chemical_name_systematic
; 
 ? 
;
_space_group_IT_number 19
_symmetry_cell_setting orthorhombic
_symmetry_space_group_name_Hall 'P 2ac 2ab'
_symmetry_space_group_name_H-M 'P 21 21 21'
_atom_sites_solution_hydrogens geom
_atom_sites_solution_primary direct
_atom_sites_solution_secondary difmap
_audit_creation_method SHELXL-97
_cell_angle_alpha 90.00
_cell_angle_beta 90.00
_cell_angle_gamma 90.00
_cell_formula_units_Z 4
_cell_length_a 11.2265(4)
_cell_length_b 13.7375(5)
_cell_length_c 16.7269(6)
_cell_measurement_reflns_used 9825
_cell_measurement_temperature 150(2)
_cell_measurement_theta_max 33.26
_cell_measurement_theta_min 2.64
_cell_volume 2579.69(16)
_computing_cell_refinement 'Bruker SAINT'
_computing_data_collection 'Bruker APEX2'
_computing_data_reduction 'Bruker SAINT'
_computing_molecular_graphics 'Bruker SHELXTL'
_computing_publication_material 'Bruker SHELXTL'
_computing_structure_refinement 'SHELXL-97 (Sheldrick, 2008)'
_computing_structure_solution 'SHELXS-97 (Sheldrick, 2008)'
_diffrn_ambient_temperature 150(2)
_diffrn_measured_fraction_theta_full 1.000
_diffrn_measured_fraction_theta_max 0.987
_diffrn_measurement_device_type 'Bruker APEX-II CCD'
_diffrn_measurement_method '\f and \w scans'
_diffrn_radiation_monochromator graphite
_diffrn_radiation_source 'fine-focus sealed tube'
_diffrn_radiation_type MoK\a
_diffrn_radiation_wavelength 0.71073
_diffrn_reflns_av_R_equivalents 0.0232
_diffrn_reflns_av_sigmaI/netI 0.0330
_diffrn_reflns_limit_h_max 14
_diffrn_reflns_limit_h_min -17
_diffrn_reflns_limit_k_max 16
_diffrn_reflns_limit_k_min -20
_diffrn_reflns_limit_l_max 22
_diffrn_reflns_limit_l_min -25
_diffrn_reflns_number 23655
_diffrn_reflns_theta_full 25.00
_diffrn_reflns_theta_max 33.29
_diffrn_reflns_theta_min 1.92
_exptl_absorpt_coefficient_mu 6.321
_exptl_absorpt_correction_T_max 0.4312
_exptl_absorpt_correction_T_min 0.3503
_exptl_absorpt_correction_type multi-scan
_exptl_absorpt_process_details SADABS
_exptl_crystal_colour yellow
_exptl_crystal_density_diffrn 1.824
_exptl_crystal_density_method 'not measured'
_exptl_crystal_description block
_exptl_crystal_F_000 1392
_exptl_crystal_size_max 0.21
_exptl_crystal_size_mid 0.18
_exptl_crystal_size_min 0.16
_refine_diff_density_max 1.199
_refine_diff_density_min -0.668
_refine_diff_density_rms 0.099
_refine_ls_abs_structure_details 'Flack H D (1983), Acta Cryst. A39, 876-881'
_refine_ls_abs_structure_Flack -0.012(3)
_refine_ls_extinction_method none
_refine_ls_goodness_of_fit_ref 1.038
_refine_ls_hydrogen_treatment constr
_refine_ls_matrix_type full
_refine_ls_number_parameters 275
_refine_ls_number_reflns 9666
_refine_ls_number_restraints 0
_refine_ls_restrained_S_all 1.038
_refine_ls_R_factor_all 0.0244
_refine_ls_R_factor_gt 0.0215
_refine_ls_shift/su_max 0.002
_refine_ls_shift/su_mean 0.000
_refine_ls_structure_factor_coef Fsqd
_refine_ls_weighting_details 'calc w=1/[\s^2^(Fo^2^)+(0.0167P)^2^] where P=(Fo^2^+2Fc^2^)/3'
_refine_ls_weighting_scheme calc
_refine_ls_wR_factor_gt 0.0405
_refine_ls_wR_factor_ref 0.0412
_reflns_number_gt 9123
_reflns_number_total 9666
_reflns_threshold_expression >2sigma(I)
_cod_data_source_file ic1016164_si_002_10.cif
_cod_data_source_block '[PtCl2(SEtFT)]'
_cod_depositor_comments
;
The following automatic conversions were performed:

'_symmetry_cell_setting' value 'Orthorhombic' changed to
'orthorhombic' according to the built-in table from CIF Core
dictionary named 'cif_core.dic' version 2.4.1 from 2010-06-29.

Automatic conversion script
Id: cif_fix_values 1646 2011-03-28 12:23:43Z adriana 
;
_cod_database_code 4316880

loop_
_symmetry_equiv_pos_as_xyz
'x, y, z'
'-x+1/2, -y, z+1/2'
'-x, y+1/2, -z+1/2'
'x+1/2, -y+1/2, -z'

loop_
_atom_site_label
_atom_site_type_symbol
_atom_site_fract_x
_atom_site_fract_y
_atom_site_fract_z
_atom_site_U_iso_or_equiv
_atom_site_adp_type
_atom_site_occupancy
_atom_site_symmetry_multiplicity
_atom_site_calc_flag
_atom_site_refinement_flags
_atom_site_disorder_assembly
_atom_site_disorder_group
Fe1 Fe 1.52179(3) -0.10463(3) 0.49949(2) 0.01950(7) Uani 1 1 d . . .
Pt1 Pt 1.627825(8) 0.073354(6) 0.694437(5) 0.01509(2) Uani 1 1 d . . .
Cl1 Cl 1.79665(6) 0.16430(5) 0.73271(4) 0.02878(14) Uani 1 1 d . . .
Cl2 Cl 1.54446(6) 0.12619(5) 0.81678(3) 0.02306(12) Uani 1 1 d . . .
P1 P 1.73233(6) 0.02229(5) 0.58770(4) 0.01676(12) Uani 1 1 d . . .
P2 P 1.45380(6) -0.00204(5) 0.67006(4) 0.01576(12) Uani 1 1 d . . .
C1 C 1.6888(2) -0.08882(18) 0.53866(14) 0.0186(5) Uani 1 1 d . . .
C2 C 1.6902(2) -0.1101(2) 0.45389(15) 0.0230(5) Uani 1 1 d . . .
H2A H 1.7231 -0.0674 0.4109 0.028 Uiso 1 1 calc R . .
C3 C 1.6344(3) -0.20105(19) 0.44275(14) 0.0251(5) Uani 1 1 d . . .
H3A H 1.6190 -0.2328 0.3900 0.030 Uiso 1 1 calc R . .
C4 C 1.6001(2) -0.23847(19) 0.51811(15) 0.0243(5) Uani 1 1 d . . .
H4A H 1.5573 -0.3012 0.5278 0.029 Uiso 1 1 calc R . .
C5 C 1.6347(2) -0.16988(17) 0.57747(14) 0.0205(4) Uani 1 1 d . . .
H5A H 1.6218 -0.1768 0.6363 0.025 Uiso 1 1 calc R . .
C6 C 1.4129(2) -0.02608(19) 0.56813(14) 0.0191(5) Uani 1 1 d . . .
C7 C 1.4495(2) 0.0310(2) 0.50056(15) 0.0243(5) Uani 1 1 d . . .
H7A H 1.4945 0.0938 0.5026 0.029 Uiso 1 1 calc R . .
C8 C 1.4122(3) -0.0187(2) 0.43009(17) 0.0327(7) Uani 1 1 d . . .
H8A H 1.4287 0.0024 0.3740 0.039 Uiso 1 1 calc R . .
C9 C 1.3508(2) -0.1041(2) 0.45276(17) 0.0338(7) Uani 1 1 d . . .
H9A H 1.3169 -0.1538 0.4155 0.041 Uiso 1 1 calc R . .
C10 C 1.3505(2) -0.1096(2) 0.53742(16) 0.0275(6) Uani 1 1 d . . .
H10A H 1.3139 -0.1626 0.5701 0.033 Uiso 1 1 calc R . .
C11 C 1.9362(3) -0.1137(3) 0.7005(2) 0.0451(8) Uani 1 1 d . . .
H11A H 1.9859 -0.1703 0.7129 0.068 Uiso 1 1 calc R . .
H11B H 1.8523 -0.1300 0.7095 0.068 Uiso 1 1 calc R . .
H11C H 1.9588 -0.0592 0.7352 0.068 Uiso 1 1 calc R . .
C12 C 1.9540(2) -0.0848(2) 0.61356(19) 0.0313(6) Uani 1 1 d . . .
H12A H 2.0404 -0.0809 0.6022 0.038 Uiso 1 1 calc R . .
H12B H 1.9197 -0.1359 0.5787 0.038 Uiso 1 1 calc R . .
C13 C 1.8970(2) 0.01138(19) 0.59379(16) 0.0227(5) Uani 1 1 d . . .
H13A H 1.9284 0.0624 0.6309 0.027 Uiso 1 1 calc R . .
C14 C 1.9037(2) 0.0497(2) 0.50652(16) 0.0266(6) Uani 1 1 d . . .
H14A H 1.9101 -0.0040 0.4672 0.032 Uiso 1 1 calc R . .
H14B H 1.9704 0.0959 0.4989 0.032 Uiso 1 1 calc R . .
C15 C 1.7809(2) 0.10094(19) 0.50280(15) 0.0238(5) Uani 1 1 d . . .
H15A H 1.7370 0.0859 0.4523 0.029 Uiso 1 1 calc R . .
C16 C 1.7854(3) 0.2099(2) 0.52011(16) 0.0277(6) Uani 1 1 d . . .
H16A H 1.8408 0.2412 0.4819 0.033 Uiso 1 1 calc R . .
H16B H 1.8174 0.2200 0.5746 0.033 Uiso 1 1 calc R . .
C17 C 1.6646(3) 0.2586(2) 0.51389(18) 0.0344(7) Uani 1 1 d . . .
H17A H 1.6732 0.3285 0.5239 0.052 Uiso 1 1 calc R . .
H17B H 1.6105 0.2303 0.5535 0.052 Uiso 1 1 calc R . .
H17C H 1.6321 0.2485 0.4602 0.052 Uiso 1 1 calc R . .
C18 C 1.5889(3) -0.1619(2) 0.80186(19) 0.0340(6) Uani 1 1 d . . .
H18A H 1.6183 -0.1752 0.8559 0.051 Uiso 1 1 calc R . .
H18B H 1.6376 -0.1109 0.7773 0.051 Uiso 1 1 calc R . .
H18C H 1.5939 -0.2214 0.7696 0.051 Uiso 1 1 calc R . .
C19 C 1.4603(3) -0.1285(2) 0.80611(17) 0.0289(6) Uani 1 1 d . . .
H19A H 1.4566 -0.0672 0.8371 0.035 Uiso 1 1 calc R . .
H19B H 1.4133 -0.1780 0.8353 0.035 Uiso 1 1 calc R . .
C20 C 1.4035(2) -0.11175(19) 0.72476(15) 0.0201(5) Uani 1 1 d . . .
H20A H 1.4045 -0.1715 0.6906 0.024 Uiso 1 1 calc R . .
C21 C 1.2770(2) -0.0649(2) 0.73038(17) 0.0268(5) Uani 1 1 d . . .
H21A H 1.2408 -0.0738 0.7839 0.032 Uiso 1 1 calc R . .
H21B H 1.2224 -0.0901 0.6888 0.032 Uiso 1 1 calc R . .
C22 C 1.3134(2) 0.04280(19) 0.71469(14) 0.0200(5) Uani 1 1 d . . .
H22A H 1.3309 0.0757 0.7667 0.024 Uiso 1 1 calc R . .
C23 C 1.2310(2) 0.1060(2) 0.66562(16) 0.0232(5) Uani 1 1 d . . .
H23A H 1.1993 0.0677 0.6202 0.028 Uiso 1 1 calc R . .
H23B H 1.2764 0.1616 0.6435 0.028 Uiso 1 1 calc R . .
C24 C 1.1278(3) 0.1442(2) 0.71546(18) 0.0369(7) Uani 1 1 d . . .
H24A H 1.0755 0.1839 0.6818 0.055 Uiso 1 1 calc R . .
H24B H 1.1588 0.1840 0.7594 0.055 Uiso 1 1 calc R . .
H24C H 1.0826 0.0893 0.7373 0.055 Uiso 1 1 calc R . .

loop_
_atom_site_aniso_label
_atom_site_aniso_U_11
_atom_site_aniso_U_22
_atom_site_aniso_U_33
_atom_site_aniso_U_23
_atom_site_aniso_U_13
_atom_site_aniso_U_12
Fe1 0.01956(17) 0.02435(19) 0.01458(15) -0.00346(12) 0.00041(13) -0.00287(14)
Pt1 0.01555(3) 0.01687(4) 0.01284(3) -0.00146(3) -0.00010(3) 0.00024(4)
Cl1 0.0234(3) 0.0365(4) 0.0265(3) -0.0123(3) 0.0004(3) -0.0080(3)
Cl2 0.0253(3) 0.0271(3) 0.0169(3) -0.0051(2) 0.0026(2) 0.0003(2)
P1 0.0156(3) 0.0187(3) 0.0160(3) -0.0023(2) 0.0019(2) -0.0011(2)
P2 0.0149(3) 0.0178(3) 0.0146(3) 0.0001(2) 0.0009(2) 0.0005(2)
C1 0.0171(10) 0.0198(14) 0.0188(10) -0.0048(8) 0.0024(9) -0.0007(9)
C2 0.0249(13) 0.0262(14) 0.0180(11) -0.0032(9) 0.0045(10) -0.0012(10)
C3 0.0256(12) 0.0289(14) 0.0209(10) -0.0082(9) 0.0034(11) -0.0016(12)
C4 0.0278(14) 0.0183(13) 0.0267(12) -0.0038(9) 0.0017(10) -0.0020(10)
C5 0.0224(11) 0.0193(12) 0.0199(10) -0.0022(8) 0.0008(11) 0.0016(11)
C6 0.0153(10) 0.0248(13) 0.0171(11) -0.0022(9) -0.0003(8) -0.0016(9)
C7 0.0228(12) 0.0302(14) 0.0199(11) 0.0035(10) -0.0032(10) 0.0029(10)
C8 0.0322(15) 0.0474(19) 0.0185(12) 0.0000(11) -0.0081(11) 0.0057(13)
C9 0.0229(15) 0.0514(19) 0.0273(13) -0.0129(12) -0.0060(11) -0.0023(12)
C10 0.0199(13) 0.0366(16) 0.0261(12) -0.0079(10) 0.0013(10) -0.0062(11)
C11 0.0411(18) 0.0342(18) 0.060(2) 0.0148(17) -0.0058(18) 0.0010(14)
C12 0.0182(12) 0.0283(16) 0.0473(17) -0.0047(13) -0.0001(11) 0.0026(11)
C13 0.0166(12) 0.0249(13) 0.0266(12) -0.0041(9) 0.0012(9) 0.0004(9)
C14 0.0223(12) 0.0295(15) 0.0282(13) -0.0049(10) 0.0090(10) -0.0030(10)
C15 0.0267(13) 0.0247(14) 0.0200(11) -0.0034(9) 0.0064(10) -0.0061(10)
C16 0.0398(16) 0.0217(14) 0.0217(12) -0.0004(9) 0.0058(11) -0.0037(12)
C17 0.0449(18) 0.0282(16) 0.0302(14) 0.0019(11) 0.0072(13) 0.0051(13)
C18 0.0448(17) 0.0298(15) 0.0273(13) 0.0004(12) -0.0152(13) 0.0093(12)
C19 0.0394(15) 0.0280(14) 0.0193(11) 0.0051(11) 0.0010(13) 0.0033(11)
C20 0.0190(11) 0.0191(12) 0.0221(11) 0.0030(9) 0.0035(9) 0.0008(9)
C21 0.0217(12) 0.0263(15) 0.0324(13) 0.0049(11) 0.0092(10) -0.0002(12)
C22 0.0170(11) 0.0233(13) 0.0198(11) 0.0000(8) 0.0031(9) -0.0001(9)
C23 0.0179(11) 0.0242(14) 0.0277(12) 0.0011(9) 0.0000(10) -0.0008(10)
C24 0.0248(13) 0.0452(18) 0.0409(16) -0.0061(12) -0.0009(14) 0.0135(15)

loop_
_atom_type_symbol
_atom_type_description
_atom_type_scat_dispersion_real
_atom_type_scat_dispersion_imag
_atom_type_scat_source
C C 0.0033 0.0016 'International Tables Vol C Tables 4.2.6.8 and 6.1.1.4'
H H 0.0000 0.0000 'International Tables Vol C Tables 4.2.6.8 and 6.1.1.4'
P P 0.1023 0.0942 'International Tables Vol C Tables 4.2.6.8 and 6.1.1.4'
Cl Cl 0.1484 0.1585 'International Tables Vol C Tables 4.2.6.8 and 6.1.1.4'
Fe Fe 0.3463 0.8444 'International Tables Vol C Tables 4.2.6.8 and 6.1.1.4'
Pt Pt -1.7033 8.3905 'International Tables Vol C Tables 4.2.6.8 and 6.1.1.4'

loop_
_geom_angle_atom_site_label_1
_geom_angle_atom_site_label_2
_geom_angle_atom_site_label_3
_geom_angle
_geom_angle_site_symmetry_1
_geom_angle_site_symmetry_3
_geom_angle_publ_flag
C6 Fe1 C1 109.13(10) . . ?
C6 Fe1 C5 104.60(10) . . ?
C1 Fe1 C5 41.44(10) . . ?
C6 Fe1 C7 41.76(10) . . ?
C1 Fe1 C7 105.80(10) . . ?
C5 Fe1 C7 130.48(10) . . ?
C6 Fe1 C10 41.92(10) . . ?
C1 Fe1 C10 142.33(10) . . ?
C5 Fe1 C10 112.15(11) . . ?
C7 Fe1 C10 69.45(12) . . ?
C6 Fe1 C2 143.46(10) . . ?
C1 Fe1 C2 42.01(9) . . ?
C5 Fe1 C2 69.19(11) . . ?
C7 Fe1 C2 114.04(11) . . ?
C10 Fe1 C2 174.51(11) . . ?
C6 Fe1 C8 69.42(11) . . ?
C1 Fe1 C8 133.01(12) . . ?
C5 Fe1 C8 171.06(11) . . ?
C7 Fe1 C8 40.71(11) . . ?
C10 Fe1 C8 68.24(12) . . ?
C2 Fe1 C8 111.33(12) . . ?
C6 Fe1 C3 171.19(10) . . ?
C1 Fe1 C3 69.23(10) . . ?
C5 Fe1 C3 68.21(10) . . ?
C7 Fe1 C3 146.89(11) . . ?
C10 Fe1 C3 134.78(11) . . ?
C2 Fe1 C3 40.18(11) . . ?
C8 Fe1 C3 118.32(11) . . ?
C6 Fe1 C9 69.35(10) . . ?
C1 Fe1 C9 172.93(12) . . ?
C5 Fe1 C9 145.41(12) . . ?
C7 Fe1 C9 68.29(12) . . ?
C10 Fe1 C9 40.47(11) . . ?
C2 Fe1 C9 135.84(11) . . ?
C8 Fe1 C9 39.94(13) . . ?
C3 Fe1 C9 113.37(11) . . ?
C6 Fe1 C4 131.06(10) . . ?
C1 Fe1 C4 69.35(10) . . ?
C5 Fe1 C4 40.72(9) . . ?
C7 Fe1 C4 170.59(10) . . ?
C10 Fe1 C4 109.10(11) . . ?
C2 Fe1 C4 68.19(11) . . ?
C8 Fe1 C4 148.19(11) . . ?
C3 Fe1 C4 40.13(10) . . ?
C9 Fe1 C4 117.07(12) . . ?
P2 Pt1 P1 99.53(2) . . ?
P2 Pt1 Cl1 172.49(2) . . ?
P1 Pt1 Cl1 87.79(2) . . ?
P2 Pt1 Cl2 87.39(2) . . ?
P1 Pt1 Cl2 171.69(2) . . ?
Cl1 Pt1 Cl2 85.45(2) . . ?
C1 P1 C13 103.11(12) . . ?
C1 P1 C15 102.92(11) . . ?
C13 P1 C15 78.32(12) . . ?
C1 P1 Pt1 118.98(8) . . ?
C13 P1 Pt1 120.06(9) . . ?
C15 P1 Pt1 125.18(9) . . ?
C6 P2 C22 103.08(11) . . ?
C6 P2 C20 103.97(12) . . ?
C22 P2 C20 79.14(11) . . ?
C6 P2 Pt1 118.62(8) . . ?
C22 P2 Pt1 120.92(9) . . ?
C20 P2 Pt1 123.40(8) . . ?
C5 C1 C2 107.0(2) . . ?
C5 C1 P1 124.80(17) . . ?
C2 C1 P1 127.9(2) . . ?
C5 C1 Fe1 70.41(14) . . ?
C2 C1 Fe1 70.55(15) . . ?
P1 C1 Fe1 119.76(13) . . ?
C3 C2 C1 107.7(2) . . ?
C3 C2 Fe1 70.77(16) . . ?
C1 C2 Fe1 67.43(14) . . ?
C2 C3 C4 109.0(2) . . ?
C2 C3 Fe1 69.05(15) . . ?
C4 C3 Fe1 69.90(15) . . ?
C3 C4 C5 107.8(2) . . ?
C3 C4 Fe1 69.97(16) . . ?
C5 C4 Fe1 68.37(14) . . ?
C1 C5 C4 108.4(2) . . ?
C1 C5 Fe1 68.14(14) . . ?
C4 C5 Fe1 70.91(15) . . ?
C7 C6 C10 107.1(2) . . ?
C7 C6 P2 125.0(2) . . ?
C10 C6 P2 127.6(2) . . ?
C7 C6 Fe1 70.54(15) . . ?
C10 C6 Fe1 70.21(15) . . ?
P2 C6 Fe1 119.28(13) . . ?
C8 C7 C6 107.8(2) . . ?
C8 C7 Fe1 70.80(17) . . ?
C6 C7 Fe1 67.70(15) . . ?
C9 C8 C7 108.6(2) . . ?
C9 C8 Fe1 70.38(17) . . ?
C7 C8 Fe1 68.49(15) . . ?
C8 C9 C10 108.3(2) . . ?
C8 C9 Fe1 69.68(16) . . ?
C10 C9 Fe1 68.00(15) . . ?
C9 C10 C6 108.2(3) . . ?
C9 C10 Fe1 71.52(16) . . ?
C6 C10 Fe1 67.87(14) . . ?
C13 C12 C11 112.5(2) . . ?
C12 C13 C14 118.9(2) . . ?
C12 C13 P1 120.41(19) . . ?
C14 C13 P1 88.26(15) . . ?
C13 C14 C15 98.53(19) . . ?
C16 C15 C14 114.2(2) . . ?
C16 C15 P1 115.68(18) . . ?
C14 C15 P1 88.07(17) . . ?
C15 C16 C17 113.0(2) . . ?
C18 C19 C20 113.8(2) . . ?
C19 C20 C21 113.0(2) . . ?
C19 C20 P2 115.94(19) . . ?
C21 C20 P2 88.39(16) . . ?
C20 C21 C22 98.19(19) . . ?
C23 C22 C21 118.5(2) . . ?
C23 C22 P2 119.61(18) . . ?
C21 C22 P2 88.58(15) . . ?
C22 C23 C24 111.5(2) . . ?

loop_
_geom_bond_atom_site_label_1
_geom_bond_atom_site_label_2
_geom_bond_distance
_geom_bond_site_symmetry_2
_geom_bond_publ_flag
Fe1 C6 1.994(2) . ?
Fe1 C1 1.998(2) . ?
Fe1 C5 2.028(3) . ?
Fe1 C7 2.032(3) . ?
Fe1 C10 2.026(3) . ?
Fe1 C2 2.040(3) . ?
Fe1 C8 2.063(3) . ?
Fe1 C3 2.063(3) . ?
Fe1 C9 2.072(3) . ?
Fe1 C4 2.061(3) . ?
Pt1 P2 2.2485(6) . ?
Pt1 P1 2.2486(6) . ?
Pt1 Cl1 2.3586(7) . ?
Pt1 Cl2 2.3645(6) . ?
P1 C1 1.801(2) . ?
P1 C13 1.857(2) . ?
P1 C15 1.866(3) . ?
P2 C6 1.796(2) . ?
P2 C22 1.850(2) . ?
P2 C20 1.851(3) . ?
C1 C5 1.425(3) . ?
C1 C2 1.448(3) . ?
C2 C3 1.409(4) . ?
C3 C4 1.415(4) . ?
C4 C5 1.423(3) . ?
C6 C7 1.436(4) . ?
C6 C10 1.439(4) . ?
C7 C8 1.425(4) . ?
C8 C9 1.412(5) . ?
C9 C10 1.418(4) . ?
C11 C12 1.521(5) . ?
C12 C13 1.505(4) . ?
C13 C14 1.553(4) . ?
C14 C15 1.550(4) . ?
C15 C16 1.525(4) . ?
C16 C17 1.516(4) . ?
C18 C19 1.516(4) . ?
C19 C20 1.521(4) . ?
C20 C21 1.562(3) . ?
C21 C22 1.557(4) . ?
C22 C23 1.511(4) . ?
C23 C24 1.520(4) . ?
